data_1508095
loop_
_publ_author_name
'Hasell, Tom'
'Wu, Xiaofeng'
'Jones, James T. A.'
'Bacsa, John'
'Steiner, Alexander'
'Mitra, Tamoghna'
'Trewin, Abbie'
'Adams, Dave J.'
'Cooper, Andrew I.'

_publ_section_title
;
 Triply interlocked covalent organic cages.
;
_journal_issue 9
_journal_name_full 'Nature chemistry'
_journal_page_first 750
_journal_page_last 755
_journal_paper_doi 10.1038/nchem.739
_journal_volume 2
_journal_year 2010
_chemical_formula_moiety '(C48 H48 N12), 4(C9 H12)'
_chemical_formula_sum 'C84 H96 N12'
_chemical_formula_weight 1273.73
_chemical_name_common cage4c-mesitylene
_chemical_name_systematic
;
 ?
;
_space_group_IT_number 2
_symmetry_cell_setting triclinic
_symmetry_space_group_name_Hall '-P 1'
_symmetry_space_group_name_H-M 'P -1'
_atom_sites_solution_hydrogens geom
_atom_sites_solution_primary direct
_atom_sites_solution_secondary difmap
_audit_creation_method SHELXL-97
_cell_angle_alpha 92.550(3)
_cell_angle_beta 99.061(3)
_cell_angle_gamma 104.570(3)
_cell_formula_units_Z 2
_cell_length_a 10.8757(17)
_cell_length_b 14.151(2)
_cell_length_c 26.065(4)
_cell_measurement_reflns_used 2036
_cell_measurement_temperature 100(2)
_cell_measurement_theta_max 24.6
_cell_measurement_theta_min 2.4
_cell_volume 3819.1(10)
_computing_cell_refinement 'SAINT v6.45a (Bruker, 2005)'
_computing_data_collection 'SMART v.5.632 (Bruker, 2005)'
_computing_data_reduction 'SAINT v6.45a (Bruker, 2005)'
_computing_structure_refinement 'SHELXL-97 (Sheldrick, 2008)'
_computing_structure_solution 'SHELXS-97 (Sheldrick, 2008)'
_diffrn_ambient_temperature 100(2)
_diffrn_measured_fraction_theta_full 0.982
_diffrn_measured_fraction_theta_max 0.982
_diffrn_measurement_device_type 'Bruker D8 diffractometer with APEX detector'
_diffrn_measurement_method '\w scans with a narrow frame width'
_diffrn_radiation_monochromator graphite
_diffrn_radiation_source 'fine-focus sealed tube'
_diffrn_radiation_type MoK\a
_diffrn_radiation_wavelength 0.71073
_diffrn_reflns_av_R_equivalents 0.0692
_diffrn_reflns_av_sigmaI/netI 0.2003
_diffrn_reflns_limit_h_max 12
_diffrn_reflns_limit_h_min -11
_diffrn_reflns_limit_k_max 11
_diffrn_reflns_limit_k_min -15
_diffrn_reflns_limit_l_max 28
_diffrn_reflns_limit_l_min -28
_diffrn_reflns_number 16014
_diffrn_reflns_theta_full 23.26
_diffrn_reflns_theta_max 23.26
_diffrn_reflns_theta_min 1.49
_exptl_absorpt_coefficient_mu 0.066
_exptl_absorpt_correction_T_max 0.9869
_exptl_absorpt_correction_T_min 0.9677
_exptl_absorpt_correction_type multi-scan
_exptl_absorpt_process_details 'SADABS V2008-1 (Sheldrick, 2008)'
_exptl_crystal_colour colourless
_exptl_crystal_density_diffrn 1.108
_exptl_crystal_density_method 'not measured'
_exptl_crystal_description prism
_exptl_crystal_F_000 1368
_exptl_crystal_size_max 0.50
_exptl_crystal_size_mid 0.20
_exptl_crystal_size_min 0.20
_refine_diff_density_max 0.188
_refine_diff_density_min -0.257
_refine_diff_density_rms 0.048
_refine_ls_extinction_method none
_refine_ls_goodness_of_fit_ref 1.063
_refine_ls_hydrogen_treatment constr
_refine_ls_matrix_type full
_refine_ls_number_parameters 877
_refine_ls_number_reflns 10774
_refine_ls_number_restraints 0
_refine_ls_restrained_S_all 1.063
_refine_ls_R_factor_all 0.1964
_refine_ls_R_factor_gt 0.1063
_refine_ls_shift/su_max 0.003
_refine_ls_shift/su_mean 0.001
_refine_ls_structure_factor_coef Fsqd
_refine_ls_weighting_details 'calc w=1/[\s^2^(Fo^2^)+(0.0529P)^2^+1.0176P] where P=(Fo^2^+2Fc^2^)/3'
_refine_ls_weighting_scheme calc
_refine_ls_wR_factor_gt 0.1750
_refine_ls_wR_factor_ref 0.1982
_reflns_number_gt 5409
_reflns_number_total 10774
_reflns_threshold_expression >2sigma(I)
_cod_data_source_file nchem.739-s5.cif
_cod_data_source_block cage4c-mesitylene
_cod_original_sg_symbol_H-M P-1
_cod_database_code 1508095

loop_
_symmetry_equiv_pos_as_xyz
'x, y, z'
'-x, -y, -z'

loop_
_atom_site_label
_atom_site_type_symbol
_atom_site_fract_x
_atom_site_fract_y
_atom_site_fract_z
_atom_site_U_iso_or_equiv
_atom_site_adp_type
_atom_site_occupancy
_atom_site_symmetry_multiplicity
_atom_site_calc_flag
_atom_site_refinement_flags
N1 N 1.2095(4) 1.0305(4) 0.12313(16) 0.0324(13) Uani 1 1 d .
N2 N 0.9738(4) 1.0634(3) 0.05907(16) 0.0317(12) Uani 1 1 d .
N4 N 0.3905(4) 0.6407(3) 0.10862(19) 0.0405(14) Uani 1 1 d .
N8 N 0.4431(5) 0.6576(3) 0.35859(17) 0.0353(13) Uani 1 1 d .
N9 N 0.6289(4) 1.2445(4) 0.19791(17) 0.0309(12) Uani 1 1 d .
N7 N 1.3084(4) 1.0420(3) 0.37447(17) 0.0337(13) Uani 1 1 d .
N3 N 0.3924(5) 0.8299(4) 0.06126(17) 0.0379(13) Uani 1 1 d .
N5 N 0.8607(5) 0.5137(3) 0.24814(18) 0.0397(14) Uani 1 1 d .
N6 N 1.1205(4) 0.6319(4) 0.23662(18) 0.0351(13) Uani 1 1 d .
C18 C 1.1940(5) 0.8069(4) 0.2576(2) 0.0319(15) Uani 1 1 d .
N43 N 0.6320(4) 1.2356(3) 0.31443(17) 0.0327(13) Uani 1 1 d .
N33 N 0.5643(4) 0.8378(3) 0.42846(15) 0.0282(12) Uani 1 1 d .
N27 N 1.1321(4) 1.1239(3) 0.42919(15) 0.0315(13) Uani 1 1 d .
C23 C 1.2594(5) 0.9792(4) 0.2851(2) 0.0335(16) Uani 1 1 d .
C20 C 1.2036(5) 0.9258(4) 0.1935(2) 0.0313(15) Uani 1 1 d .
C30 C 0.7979(5) 0.9880(4) 0.41979(18) 0.0303(15) Uani 1 1 d .
H30 H 0.8118 0.9334 0.4375 0.036 Uiso 1 1 calc R
C28 C 1.0348(5) 1.0557(4) 0.43292(18) 0.0311(15) Uani 1 1 d .
H28 H 1.0473 0.9994 0.4493 0.037 Uiso 1 1 calc R
C32 C 0.5568(5) 0.9154(4) 0.40720(19) 0.0335(16) Uani 1 1 d .
H32 H 0.4738 0.9240 0.3945 0.040 Uiso 1 1 calc R
C3 C 0.9209(6) 1.1182(4) 0.0832(2) 0.0327(15) Uani 1 1 d .
H3 H 0.9701 1.1828 0.0959 0.039 Uiso 1 1 calc R
C29 C 0.9017(5) 1.0605(4) 0.41265(19) 0.0248(14) Uani 1 1 d .
C40 C 0.6539(5) 1.0713(4) 0.37330(19) 0.0297(15) Uani 1 1 d .
H40 H 0.5690 1.0757 0.3604 0.036 Uiso 1 1 calc R
C34 C 0.4416(5) 0.7691(4) 0.4332(2) 0.0357(16) Uani 1 1 d .
H34A H 0.3693 0.7883 0.4120 0.043 Uiso 1 1 calc R
H34B H 0.4294 0.7712 0.4700 0.043 Uiso 1 1 calc R
C38 C 0.6556(5) 0.5878(4) 0.2782(2) 0.0325(16) Uani 1 1 d .
H38 H 0.7156 0.5743 0.3056 0.039 Uiso 1 1 calc R
C48 C 0.7416(6) 1.1409(4) 0.1258(2) 0.0337(16) Uani 1 1 d .
H48 H 0.7969 1.2004 0.1433 0.040 Uiso 1 1 calc R
C41 C 0.7593(5) 1.1435(4) 0.3639(2) 0.0295(15) Uani 1 1 d .
C4 C 0.7865(6) 1.0861(4) 0.0923(2) 0.0349(16) Uani 1 1 d .
C11 C 0.4823(6) 0.6299(4) 0.1980(2) 0.0368(16) Uani 1 1 d .
C37 C 0.5525(6) 0.6198(4) 0.2900(2) 0.0319(15) Uani 1 1 d .
C26 C 1.2584(5) 1.1124(4) 0.45308(19) 0.0363(16) Uani 1 1 d .
H26A H 1.2479 1.0464 0.4658 0.044 Uiso 1 1 calc R
H26B H 1.2957 1.1616 0.4833 0.044 Uiso 1 1 calc R
C51 C 1.2334(5) 0.8825(4) 0.2967(2) 0.0339(16) Uani 1 1 d .
H51 H 1.2428 0.8680 0.3321 0.041 Uiso 1 1 calc R
C21 C 1.1870(5) 0.9449(5) 0.1379(2) 0.0346(16) Uani 1 1 d .
H21 H 1.1582 0.8907 0.1122 0.042 Uiso 1 1 calc R
C31 C 0.6710(5) 0.9924(4) 0.4014(2) 0.0291(15) Uani 1 1 d .
C19 C 1.1795(5) 0.8288(4) 0.2055(2) 0.0331(16) Uani 1 1 d .
H19 H 1.1532 0.7773 0.1782 0.040 Uiso 1 1 calc R
C50 C 0.8818(5) 1.1384(4) 0.38473(19) 0.0307(15) Uani 1 1 d .
H50 H 0.9540 1.1891 0.3799 0.037 Uiso 1 1 calc R
C42 C 0.7421(6) 1.2256(4) 0.33301(19) 0.0331(16) Uani 1 1 d .
H42 H 0.8165 1.2726 0.3269 0.040 Uiso 1 1 calc R
C12 C 0.5871(5) 0.5989(4) 0.1873(2) 0.0379(16) Uani 1 1 d .
H12 H 0.6004 0.5937 0.1523 0.046 Uiso 1 1 calc R
C2 C 1.1046(5) 1.1042(4) 0.05103(19) 0.0312(15) Uani 1 1 d .
H2A H 1.1409 1.1682 0.0719 0.037 Uiso 1 1 calc R
H2B H 1.1040 1.1157 0.0138 0.037 Uiso 1 1 calc R
C45 C 0.5576(5) 1.2926(4) 0.2300(2) 0.0347(15) Uani 1 1 d .
H45A H 0.4726 1.2471 0.2311 0.042 Uiso 1 1 calc R
H45B H 0.5424 1.3515 0.2138 0.042 Uiso 1 1 calc R
C5 C 0.7052(6) 0.9990(5) 0.0663(2) 0.0390(17) Uani 1 1 d .
H5 H 0.7363 0.9615 0.0427 0.047 Uiso 1 1 calc R
C44 C 0.6307(5) 1.3219(4) 0.2847(2) 0.0372(16) Uani 1 1 d .
H44A H 0.7205 1.3586 0.2835 0.045 Uiso 1 1 calc R
H44B H 0.5901 1.3659 0.3027 0.045 Uiso 1 1 calc R
C36 C 0.5382(6) 0.6326(4) 0.3444(2) 0.0363(16) Uani 1 1 d .
H36 H 0.6032 0.6219 0.3706 0.044 Uiso 1 1 calc R
C22 C 1.2441(5) 1.0008(4) 0.2333(2) 0.0326(15) Uani 1 1 d .
H22 H 1.2614 1.0672 0.2253 0.039 Uiso 1 1 calc R
C49 C 0.5348(5) 1.0236(5) 0.1084(2) 0.0371(16) Uani 1 1 d .
H49 H 0.4478 1.0027 0.1135 0.044 Uiso 1 1 calc R
C6 C 0.5807(6) 0.9674(4) 0.0747(2) 0.0315(15) Uani 1 1 d .
C39 C 0.4661(5) 0.6405(4) 0.2491(2) 0.0383(16) Uani 1 1 d .
H39 H 0.3948 0.6625 0.2568 0.046 Uiso 1 1 calc R
C17 C 1.1621(5) 0.7040(5) 0.2712(2) 0.0363(16) Uani 1 1 d .
H17 H 1.1731 0.6916 0.3069 0.044 Uiso 1 1 calc R
C13 C 0.6735(6) 0.5751(4) 0.2265(2) 0.0365(16) Uani 1 1 d .
C9 C 0.2809(5) 0.6599(4) 0.0730(2) 0.0406(17) Uani 1 1 d .
H9A H 0.2264 0.6866 0.0936 0.049 Uiso 1 1 calc R
H9B H 0.2274 0.5976 0.0537 0.049 Uiso 1 1 calc R
C24 C 1.2982(5) 1.0605(4) 0.3275(2) 0.0338(15) Uani 1 1 d .
H24 H 1.3154 1.1266 0.3191 0.041 Uiso 1 1 calc R
C1 C 1.1895(5) 1.0362(4) 0.06657(19) 0.0373(16) Uani 1 1 d .
H1A H 1.1483 0.9700 0.0487 0.045 Uiso 1 1 calc R
H1B H 1.2739 1.0608 0.0554 0.045 Uiso 1 1 calc R
C14 C 0.7821(6) 0.5394(4) 0.2141(2) 0.0389(17) Uani 1 1 d .
H14 H 0.7938 0.5356 0.1788 0.047 Uiso 1 1 calc R
C47 C 0.6146(6) 1.1099(4) 0.1346(2) 0.0302(15) Uani 1 1 d .
C16 C 1.0934(6) 0.5348(4) 0.2554(2) 0.0469(18) Uani 1 1 d .
H16A H 1.0986 0.5408 0.2938 0.056 Uiso 1 1 calc R
H16B H 1.1586 0.5013 0.2474 0.056 Uiso 1 1 calc R
C35 C 0.4419(6) 0.6655(4) 0.41441(19) 0.0377(17) Uani 1 1 d .
H35A H 0.5190 0.6490 0.4334 0.045 Uiso 1 1 calc R
H35B H 0.3643 0.6182 0.4220 0.045 Uiso 1 1 calc R
C46 C 0.5629(6) 1.1666(5) 0.1708(2) 0.0389(17) Uani 1 1 d .
H46 H 0.4747 1.1432 0.1740 0.047 Uiso 1 1 calc R
C7 C 0.4998(6) 0.8711(5) 0.0495(2) 0.0427(18) Uani 1 1 d .
H7 H 0.5303 0.8390 0.0233 0.051 Uiso 1 1 calc R
C8 C 0.3281(6) 0.7318(5) 0.0347(2) 0.0487(19) Uani 1 1 d .
H8A H 0.3894 0.7080 0.0165 0.058 Uiso 1 1 calc R
H8B H 0.2541 0.7359 0.0082 0.058 Uiso 1 1 calc R
C25 C 1.3485(5) 1.1255(4) 0.4139(2) 0.0382(17) Uani 1 1 d .
H25A H 1.3477 1.1866 0.3969 0.046 Uiso 1 1 calc R
H25B H 1.4375 1.1312 0.4319 0.046 Uiso 1 1 calc R
C10 C 0.3865(6) 0.6511(4) 0.1570(2) 0.0377(16) Uani 1 1 d .
H10 H 0.3180 0.6739 0.1671 0.045 Uiso 1 1 calc R
C15 C 0.9616(5) 0.4758(4) 0.2301(2) 0.0432(17) Uani 1 1 d .
H15A H 0.9532 0.4773 0.1918 0.052 Uiso 1 1 calc R
H15B H 0.9502 0.4067 0.2382 0.052 Uiso 1 1 calc R
C52 C 0.7892(6) 0.5854(5) 0.0375(2) 0.0426(17) Uani 1 1 d .
C54 C 0.6534(6) 0.4490(5) 0.0707(2) 0.0378(17) Uani 1 1 d .
C53 C 0.6707(6) 0.5365(4) 0.0480(2) 0.0401(17) Uani 1 1 d .
H53 H 0.5992 0.5636 0.0394 0.048 Uiso 1 1 calc R
C55 C 0.7593(6) 0.4106(4) 0.08327(19) 0.0359(16) Uani 1 1 d .
H55 H 0.7491 0.3508 0.0993 0.043 Uiso 1 1 calc R
C57 C 0.8922(6) 0.5455(5) 0.0503(2) 0.0422(17) Uani 1 1 d .
H57 H 0.9744 0.5790 0.0433 0.051 Uiso 1 1 calc R
C56 C 0.8785(6) 0.4582(5) 0.0728(2) 0.0402(17) Uani 1 1 d .
C60 C 0.8063(6) 0.6809(5) 0.0118(2) 0.062(2) Uani 1 1 d .
H60A H 0.7987 0.6673 -0.0260 0.093 Uiso 1 1 calc R
H60B H 0.8916 0.7244 0.0259 0.093 Uiso 1 1 calc R
H60C H 0.7395 0.7126 0.0187 0.093 Uiso 1 1 calc R
C59 C 0.5236(6) 0.3956(5) 0.0825(2) 0.053(2) Uani 1 1 d .
H59A H 0.4823 0.3415 0.0556 0.079 Uiso 1 1 calc R
H59B H 0.4691 0.4412 0.0830 0.079 Uiso 1 1 calc R
H59C H 0.5353 0.3696 0.1167 0.079 Uiso 1 1 calc R
C58 C 0.9935(6) 0.4166(5) 0.0867(3) 0.069(2) Uani 1 1 d .
H58A H 1.0020 0.3764 0.0565 0.104 Uiso 1 1 calc R
H58B H 0.9811 0.3760 0.1160 0.104 Uiso 1 1 calc R
H58C H 1.0719 0.4703 0.0968 0.104 Uiso 1 1 calc R
C62 C 0.1289(6) 0.2309(5) 0.2140(2) 0.0434(18) Uani 1 1 d .
H62 H 0.0887 0.1956 0.1813 0.052 Uiso 1 1 calc R
C61 C 0.2287(6) 0.3137(5) 0.2156(2) 0.0433(18) Uani 1 1 d .
C63 C 0.0856(5) 0.1977(4) 0.2589(2) 0.0366(16) Uani 1 1 d .
C64 C 0.1488(6) 0.2495(4) 0.3061(2) 0.0410(17) Uani 1 1 d .
H64 H 0.1222 0.2270 0.3374 0.049 Uiso 1 1 calc R
C66 C 0.2881(6) 0.3638(4) 0.2629(2) 0.0390(17) Uani 1 1 d .
H66 H 0.3573 0.4208 0.2642 0.047 Uiso 1 1 calc R
C65 C 0.2494(6) 0.3330(4) 0.3089(2) 0.0368(16) Uani 1 1 d .
C68 C -0.0241(6) 0.1063(5) 0.2568(2) 0.064(2) Uani 1 1 d .
H68A H -0.1064 0.1242 0.2521 0.095 Uiso 1 1 calc R
H68B H -0.0131 0.0754 0.2895 0.095 Uiso 1 1 calc R
H68C H -0.0239 0.0604 0.2276 0.095 Uiso 1 1 calc R
C69 C 0.2734(6) 0.3462(5) 0.1660(2) 0.066(2) Uani 1 1 d .
H69A H 0.3318 0.4123 0.1727 0.100 Uiso 1 1 calc R
H69B H 0.1986 0.3468 0.1396 0.100 Uiso 1 1 calc R
H69C H 0.3188 0.3007 0.1532 0.100 Uiso 1 1 calc R
C67 C 0.3163(6) 0.3900(5) 0.3614(2) 0.060(2) Uani 1 1 d .
H67A H 0.2747 0.3590 0.3894 0.090 Uiso 1 1 calc R
H67B H 0.3097 0.4577 0.3609 0.090 Uiso 1 1 calc R
H67C H 0.4075 0.3897 0.3676 0.090 Uiso 1 1 calc R
C70 C 0.7968(6) 0.8323(4) 0.1903(2) 0.0409(17) Uani 1 1 d .
C71 C 0.8654(6) 0.8106(4) 0.2355(2) 0.0462(18) Uani 1 1 d .
H71 H 0.9342 0.7813 0.2335 0.055 Uiso 1 1 calc R
C74 C 0.6621(6) 0.8920(4) 0.2412(2) 0.0402(17) Uani 1 1 d .
C72 C 0.8353(6) 0.8309(4) 0.2835(2) 0.0400(17) Uani 1 1 d .
C75 C 0.6945(6) 0.8710(4) 0.1943(2) 0.0451(18) Uani 1 1 d .
H75 H 0.6446 0.8837 0.1634 0.054 Uiso 1 1 calc R
C73 C 0.7326(6) 0.8708(4) 0.2856(2) 0.0432(18) Uani 1 1 d .
H73 H 0.7102 0.8839 0.3185 0.052 Uiso 1 1 calc R
C78 C 0.8277(6) 0.8065(5) 0.1379(2) 0.069(2) Uani 1 1 d .
H78A H 0.8835 0.7617 0.1418 0.103 Uiso 1 1 calc R
H78B H 0.8721 0.8664 0.1239 0.103 Uiso 1 1 calc R
H78C H 0.7475 0.7747 0.1139 0.103 Uiso 1 1 calc R
C76 C 0.5491(6) 0.9346(5) 0.2439(2) 0.065(2) Uani 1 1 d .
H76A H 0.5808 1.0045 0.2556 0.098 Uiso 1 1 calc R
H76B H 0.4979 0.9007 0.2686 0.098 Uiso 1 1 calc R
H76C H 0.4952 0.9262 0.2093 0.098 Uiso 1 1 calc R
C77 C 0.9094(6) 0.8050(5) 0.3333(2) 0.063(2) Uani 1 1 d .
H77A H 0.9888 0.8572 0.3450 0.095 Uiso 1 1 calc R
H77B H 0.9312 0.7431 0.3263 0.095 Uiso 1 1 calc R
H77C H 0.8557 0.7980 0.3605 0.095 Uiso 1 1 calc R
C80 C 0.2095(6) 0.6663(6) 0.5115(2) 0.056(2) Uani 1 1 d .
H80 H 0.2546 0.7150 0.5389 0.067 Uiso 1 1 calc R
C79 C 0.1307(6) 0.6905(5) 0.4700(2) 0.0445(18) Uani 1 1 d .
C84 C 0.0622(6) 0.6169(5) 0.4305(2) 0.0504(19) Uani 1 1 d .
H84 H 0.0070 0.6326 0.4021 0.061 Uiso 1 1 calc R
C83 C 0.0733(6) 0.5226(5) 0.4323(2) 0.0490(19) Uani 1 1 d .
C81 C 0.2236(7) 0.5715(6) 0.5136(3) 0.055(2) Uani 1 1 d .
C82 C 0.1540(6) 0.5011(5) 0.4739(3) 0.0542(19) Uani 1 1 d .
H82 H 0.1621 0.4359 0.4753 0.065 Uiso 1 1 calc R
C85 C -0.0023(7) 0.4431(5) 0.3900(2) 0.072(2) Uani 1 1 d .
H85A H 0.0574 0.4137 0.3746 0.108 Uiso 1 1 calc R
H85B H -0.0514 0.4716 0.3630 0.108 Uiso 1 1 calc R
H85C H -0.0619 0.3925 0.4052 0.108 Uiso 1 1 calc R
C87 C 0.1138(8) 0.7931(5) 0.4677(3) 0.082(3) Uani 1 1 d .
H87A H 0.0240 0.7917 0.4693 0.123 Uiso 1 1 calc R
H87B H 0.1357 0.8186 0.4350 0.123 Uiso 1 1 calc R
H87C H 0.1708 0.8356 0.4973 0.123 Uiso 1 1 calc R
C86 C 0.3127(8) 0.5467(6) 0.5589(3) 0.112(3) Uani 1 1 d .
H86A H 0.2619 0.5160 0.5845 0.169 Uiso 1 1 calc R
H86B H 0.3758 0.6068 0.5753 0.169 Uiso 1 1 calc R
H86C H 0.3579 0.5012 0.5460 0.169 Uiso 1 1 calc R

loop_
_atom_site_aniso_label
_atom_site_aniso_U_11
_atom_site_aniso_U_22
_atom_site_aniso_U_33
_atom_site_aniso_U_23
_atom_site_aniso_U_13
_atom_site_aniso_U_12
N1 0.021(3) 0.047(4) 0.027(3) 0.000(3) 0.005(2) 0.003(3)
N2 0.025(3) 0.039(3) 0.034(3) 0.003(2) 0.010(2) 0.009(3)
N4 0.027(3) 0.042(4) 0.048(3) -0.009(3) 0.001(3) 0.005(3)
N8 0.037(3) 0.031(3) 0.040(3) -0.004(2) 0.015(3) 0.008(3)
N9 0.023(3) 0.036(3) 0.040(3) 0.002(3) 0.014(2) 0.013(3)
N7 0.023(3) 0.050(4) 0.029(3) -0.003(3) 0.007(2) 0.011(3)
N3 0.034(3) 0.035(4) 0.039(3) -0.013(3) 0.003(3) 0.003(3)
N5 0.034(3) 0.034(3) 0.054(3) 0.002(3) 0.016(3) 0.009(3)
N6 0.026(3) 0.037(4) 0.052(3) 0.005(3) 0.020(3) 0.018(3)
C18 0.031(4) 0.036(4) 0.031(3) 0.000(3) 0.007(3) 0.015(3)
N43 0.028(3) 0.029(3) 0.041(3) 0.005(2) 0.008(2) 0.006(3)
N33 0.024(3) 0.031(3) 0.028(3) 0.002(2) 0.008(2) 0.002(3)
N27 0.030(3) 0.038(4) 0.025(3) -0.009(2) 0.004(2) 0.009(3)
C23 0.031(4) 0.041(4) 0.028(3) 0.000(3) 0.007(3) 0.008(3)
C20 0.029(4) 0.032(4) 0.031(3) 0.001(3) 0.008(3) 0.004(3)
C30 0.040(4) 0.031(4) 0.022(3) -0.001(3) 0.006(3) 0.014(3)
C28 0.033(4) 0.042(4) 0.022(3) 0.005(3) 0.011(3) 0.013(3)
C32 0.029(4) 0.047(5) 0.022(3) 0.000(3) 0.004(3) 0.005(3)
C3 0.035(4) 0.026(4) 0.036(3) 0.004(3) 0.010(3) 0.004(3)
C29 0.020(3) 0.024(4) 0.028(3) -0.004(3) 0.009(3) -0.002(3)
C40 0.027(4) 0.033(4) 0.032(3) 0.003(3) 0.008(3) 0.011(3)
C34 0.039(4) 0.034(4) 0.033(3) 0.002(3) 0.013(3) 0.003(3)
C38 0.027(4) 0.020(4) 0.042(4) -0.005(3) 0.002(3) -0.005(3)
C48 0.033(4) 0.028(4) 0.038(3) 0.007(3) 0.004(3) 0.005(3)
C41 0.025(4) 0.027(4) 0.034(3) -0.002(3) 0.009(3) 0.002(3)
C4 0.044(4) 0.026(4) 0.032(3) -0.002(3) 0.011(3) 0.002(3)
C11 0.029(4) 0.037(4) 0.046(4) -0.001(3) 0.013(3) 0.008(3)
C37 0.029(4) 0.021(4) 0.043(4) 0.004(3) 0.012(3) -0.001(3)
C26 0.029(4) 0.052(5) 0.025(3) 0.002(3) 0.001(3) 0.008(3)
C51 0.032(4) 0.041(4) 0.029(3) 0.008(3) 0.008(3) 0.008(3)
C21 0.031(4) 0.046(5) 0.029(3) -0.002(3) 0.009(3) 0.013(3)
C31 0.020(3) 0.036(4) 0.030(3) -0.002(3) 0.010(3) 0.002(3)
C19 0.026(4) 0.044(5) 0.031(3) -0.001(3) 0.009(3) 0.009(3)
C50 0.031(4) 0.023(4) 0.031(3) -0.002(3) 0.004(3) -0.003(3)
C42 0.030(4) 0.034(4) 0.032(3) -0.001(3) 0.007(3) 0.001(3)
C12 0.034(4) 0.031(4) 0.046(4) -0.001(3) 0.015(3) 0.001(3)
C2 0.035(4) 0.037(4) 0.024(3) 0.004(3) 0.012(3) 0.010(3)
C45 0.033(4) 0.032(4) 0.044(4) 0.004(3) 0.007(3) 0.016(3)
C5 0.044(4) 0.046(5) 0.030(3) -0.003(3) 0.010(3) 0.016(4)
C44 0.045(4) 0.019(4) 0.048(4) 0.003(3) 0.012(3) 0.008(3)
C36 0.040(4) 0.027(4) 0.042(4) 0.006(3) 0.009(3) 0.007(3)
C22 0.028(4) 0.038(4) 0.036(3) 0.006(3) 0.011(3) 0.013(3)
C49 0.024(4) 0.055(5) 0.039(4) 0.002(3) 0.011(3) 0.020(4)
C6 0.021(4) 0.040(4) 0.031(3) -0.007(3) 0.003(3) 0.006(3)
C39 0.032(4) 0.036(4) 0.053(4) 0.003(3) 0.024(3) 0.008(3)
C17 0.030(4) 0.047(5) 0.040(4) 0.016(3) 0.014(3) 0.017(3)
C13 0.040(4) 0.024(4) 0.043(4) -0.004(3) 0.012(3) 0.003(3)
C9 0.022(4) 0.044(4) 0.050(4) -0.016(3) 0.007(3) 0.000(3)
C24 0.026(4) 0.045(4) 0.037(4) 0.004(3) 0.015(3) 0.014(3)
C1 0.033(4) 0.048(4) 0.032(3) 0.010(3) 0.014(3) 0.007(3)
C14 0.035(4) 0.030(4) 0.048(4) -0.003(3) 0.015(3) -0.001(3)
C47 0.029(4) 0.033(4) 0.033(3) 0.000(3) 0.012(3) 0.012(3)
C16 0.045(4) 0.039(5) 0.060(4) 0.016(4) 0.009(4) 0.016(4)
C35 0.038(4) 0.034(4) 0.035(3) 0.007(3) 0.012(3) -0.005(3)
C46 0.029(4) 0.050(5) 0.044(4) 0.009(3) 0.010(3) 0.019(4)
C7 0.048(5) 0.043(5) 0.029(3) -0.011(3) -0.001(3) 0.003(4)
C8 0.041(4) 0.050(5) 0.043(4) -0.018(4) -0.004(3) 0.001(4)
C25 0.018(3) 0.056(5) 0.033(3) -0.003(3) 0.000(3) 0.001(3)
C10 0.036(4) 0.030(4) 0.046(4) -0.004(3) 0.013(3) 0.006(3)
C15 0.039(4) 0.033(4) 0.063(4) -0.002(3) 0.017(4) 0.015(3)
C52 0.044(4) 0.042(5) 0.041(4) 0.006(3) 0.011(3) 0.007(4)
C54 0.044(4) 0.042(5) 0.022(3) -0.008(3) 0.004(3) 0.005(4)
C53 0.044(4) 0.039(4) 0.037(4) 0.000(3) 0.000(3) 0.014(4)
C55 0.053(5) 0.025(4) 0.026(3) 0.000(3) 0.009(3) 0.004(4)
C57 0.036(4) 0.049(5) 0.044(4) 0.011(3) 0.016(3) 0.009(4)
C56 0.045(4) 0.041(5) 0.041(4) 0.004(3) 0.018(3) 0.017(4)
C60 0.068(5) 0.047(5) 0.073(5) 0.017(4) 0.022(4) 0.011(4)
C59 0.049(5) 0.054(5) 0.051(4) 0.005(4) 0.020(4) -0.002(4)
C58 0.083(6) 0.079(6) 0.070(5) 0.013(4) 0.029(4) 0.056(5)
C62 0.028(4) 0.056(5) 0.048(4) 0.001(4) 0.011(3) 0.012(4)
C61 0.037(4) 0.050(5) 0.052(4) 0.015(4) 0.013(4) 0.025(4)
C63 0.030(4) 0.030(4) 0.050(4) -0.003(3) 0.012(3) 0.006(3)
C64 0.039(4) 0.039(5) 0.052(4) -0.001(3) 0.025(3) 0.013(4)
C66 0.030(4) 0.019(4) 0.068(5) 0.002(3) 0.010(4) 0.005(3)
C65 0.028(4) 0.030(4) 0.054(4) -0.005(3) 0.010(3) 0.010(3)
C68 0.059(5) 0.054(5) 0.064(4) -0.009(4) 0.016(4) -0.011(4)
C69 0.040(4) 0.090(6) 0.068(5) 0.033(4) 0.006(4) 0.012(4)
C67 0.057(5) 0.051(5) 0.069(5) -0.005(4) 0.013(4) 0.009(4)
C70 0.042(4) 0.040(4) 0.040(4) -0.006(3) 0.006(3) 0.012(4)
C71 0.041(4) 0.042(5) 0.053(4) 0.001(4) 0.014(4) 0.003(3)
C74 0.031(4) 0.042(4) 0.048(4) 0.001(3) 0.014(3) 0.007(3)
C72 0.035(4) 0.043(5) 0.042(4) 0.003(3) 0.012(3) 0.008(4)
C75 0.048(5) 0.046(5) 0.042(4) 0.007(3) 0.008(4) 0.014(4)
C73 0.036(4) 0.050(5) 0.038(4) -0.005(3) 0.011(3) -0.001(4)
C78 0.069(5) 0.089(6) 0.054(4) -0.004(4) 0.005(4) 0.035(5)
C76 0.048(5) 0.102(7) 0.059(4) 0.001(4) 0.014(4) 0.041(4)
C77 0.056(5) 0.097(6) 0.044(4) 0.006(4) 0.008(4) 0.031(4)
C80 0.054(5) 0.078(6) 0.030(4) -0.006(4) 0.016(3) 0.002(4)
C79 0.055(5) 0.042(5) 0.045(4) 0.010(4) 0.024(4) 0.017(4)
C84 0.049(5) 0.059(6) 0.041(4) 0.008(4) 0.007(3) 0.010(4)
C83 0.048(5) 0.049(5) 0.047(4) 0.002(4) 0.019(4) 0.002(4)
C81 0.053(5) 0.077(6) 0.049(4) 0.018(4) 0.021(4) 0.033(5)
C82 0.062(5) 0.051(5) 0.061(5) 0.015(4) 0.037(4) 0.018(4)
C85 0.077(6) 0.053(5) 0.079(5) -0.017(4) 0.029(4) -0.004(4)
C87 0.127(7) 0.055(6) 0.077(5) 0.006(4) 0.028(5) 0.040(5)
C86 0.128(8) 0.167(10) 0.066(5) 0.021(6) 0.004(5) 0.090(7)

loop_
_atom_type_symbol
_atom_type_description
_atom_type_scat_dispersion_real
_atom_type_scat_dispersion_imag
_atom_type_scat_source
C C 0.0033 0.0016 'International Tables Vol C Tables 4.2.6.8 and 6.1.1.4'
H H 0.0000 0.0000 'International Tables Vol C Tables 4.2.6.8 and 6.1.1.4'
N N 0.0061 0.0033 'International Tables Vol C Tables 4.2.6.8 and 6.1.1.4'

loop_
_geom_angle_atom_site_label_1
_geom_angle_atom_site_label_2
_geom_angle_atom_site_label_3
_geom_angle
C21 N1 C1 115.6(5)
C3 N2 C2 117.9(5)
C10 N4 C9 115.5(5)
C36 N8 C35 116.7(5)
C46 N9 C45 115.5(5)
C24 N7 C25 117.1(5)
C7 N3 C8 115.9(5)
C14 N5 C15 117.5(5)
C17 N6 C16 116.4(5)
C51 C18 C19 119.2(5)
C51 C18 C17 119.7(5)
C19 C18 C17 121.0(5)
C42 N43 C44 116.0(5)
C32 N33 C34 116.3(5)
C28 N27 C26 116.9(5)
C51 C23 C22 119.7(5)
C51 C23 C24 120.7(5)
C22 C23 C24 119.5(5)
C22 C20 C19 119.7(5)
C22 C20 C21 122.2(5)
C19 C20 C21 118.0(5)
C29 C30 C31 121.3(5)
C29 C30 H30 119.3
C31 C30 H30 119.3
N27 C28 C29 122.2(5)
N27 C28 H28 118.9
C29 C28 H28 118.9
N33 C32 C31 122.5(5)
N33 C32 H32 118.7
C31 C32 H32 118.7
N2 C3 C4 123.0(6)
N2 C3 H3 118.5
C4 C3 H3 118.5
C30 C29 C50 119.4(5)
C30 C29 C28 120.8(5)
C50 C29 C28 119.8(5)
C41 C40 C31 121.0(5)
C41 C40 H40 119.5
C31 C40 H40 119.5
N33 C34 C35 109.6(5)
N33 C34 H34A 109.7
C35 C34 H34A 109.7
N33 C34 H34B 109.7
C35 C34 H34B 109.7
H34A C34 H34B 108.2
C37 C38 C13 121.3(6)
C37 C38 H38 119.4
C13 C38 H38 119.4
C4 C48 C47 120.4(6)
C4 C48 H48 119.8
C47 C48 H48 119.8
C50 C41 C40 118.9(5)
C50 C41 C42 119.7(5)
C40 C41 C42 121.4(5)
C48 C4 C5 119.9(6)
C48 C4 C3 120.5(6)
C5 C4 C3 119.5(6)
C39 C11 C12 118.8(6)
C39 C11 C10 118.5(6)
C12 C11 C10 122.7(6)
C38 C37 C39 118.5(6)
C38 C37 C36 119.4(6)
C39 C37 C36 122.0(6)
N27 C26 C25 110.3(4)
N27 C26 H26A 109.6
C25 C26 H26A 109.6
N27 C26 H26B 109.6
C25 C26 H26B 109.6
H26A C26 H26B 108.1
C23 C51 C18 121.0(5)
C23 C51 H51 119.5
C18 C51 H51 119.5
N1 C21 C20 122.7(6)
N1 C21 H21 118.6
C20 C21 H21 118.6
C40 C31 C30 118.0(5)
C40 C31 C32 118.6(5)
C30 C31 C32 123.3(5)
C20 C19 C18 120.2(5)
C20 C19 H19 119.9
C18 C19 H19 119.9
C41 C50 C29 121.3(5)
C41 C50 H50 119.4
C29 C50 H50 119.4
N43 C42 C41 122.4(5)
N43 C42 H42 118.8
C41 C42 H42 118.8
C11 C12 C13 121.8(6)
C11 C12 H12 119.1
C13 C12 H12 119.1
N2 C2 C1 111.4(5)
N2 C2 H2A 109.3
C1 C2 H2A 109.3
N2 C2 H2B 109.3
C1 C2 H2B 109.3
H2A C2 H2B 108.0
N9 C45 C44 111.5(5)
N9 C45 H45A 109.3
C44 C45 H45A 109.3
N9 C45 H45B 109.3
C44 C45 H45B 109.3
H45A C45 H45B 108.0
C6 C5 C4 120.4(6)
C6 C5 H5 119.8
C4 C5 H5 119.8
N43 C44 C45 111.5(4)
N43 C44 H44A 109.3
C45 C44 H44A 109.3
N43 C44 H44B 109.3
C45 C44 H44B 109.3
H44A C44 H44B 108.0
N8 C36 C37 123.5(6)
N8 C36 H36 118.2
C37 C36 H36 118.2
C20 C22 C23 120.2(6)
C20 C22 H22 119.9
C23 C22 H22 119.9
C47 C49 C6 120.6(5)
C47 C49 H49 119.7
C6 C49 H49 119.7
C5 C6 C49 119.6(6)
C5 C6 C7 119.0(6)
C49 C6 C7 121.3(6)
C11 C39 C37 121.4(6)
C11 C39 H39 119.3
C37 C39 H39 119.3
N6 C17 C18 122.2(5)
N6 C17 H17 118.9
C18 C17 H17 118.9
C12 C13 C38 118.1(6)
C12 C13 C14 120.9(6)
C38 C13 C14 121.0(6)
N4 C9 C8 111.0(5)
N4 C9 H9A 109.4
C8 C9 H9A 109.4
N4 C9 H9B 109.4
C8 C9 H9B 109.4
H9A C9 H9B 108.0
N7 C24 C23 120.2(6)
N7 C24 H24 119.9
C23 C24 H24 119.9
N1 C1 C2 110.6(5)
N1 C1 H1A 109.5
C2 C1 H1A 109.5
N1 C1 H1B 109.5
C2 C1 H1B 109.5
H1A C1 H1B 108.1
N5 C14 C13 123.2(6)
N5 C14 H14 118.4
C13 C14 H14 118.4
C49 C47 C48 119.0(6)
C49 C47 C46 119.0(5)
C48 C47 C46 122.0(6)
N6 C16 C15 110.0(5)
N6 C16 H16A 109.7
C15 C16 H16A 109.7
N6 C16 H16B 109.7
C15 C16 H16B 109.7
H16A C16 H16B 108.2
N8 C35 C34 110.7(5)
N8 C35 H35A 109.5
C34 C35 H35A 109.5
N8 C35 H35B 109.5
C34 C35 H35B 109.5
H35A C35 H35B 108.1
N9 C46 C47 123.9(6)
N9 C46 H46 118.1
C47 C46 H46 118.0
N3 C7 C6 122.9(6)
N3 C7 H7 118.5
C6 C7 H7 118.5
N3 C8 C9 111.2(5)
N3 C8 H8A 109.4
C9 C8 H8A 109.4
N3 C8 H8B 109.4
C9 C8 H8B 109.4
H8A C8 H8B 108.0
N7 C25 C26 110.1(4)
N7 C25 H25A 109.6
C26 C25 H25A 109.6
N7 C25 H25B 109.6
C26 C25 H25B 109.6
H25A C25 H25B 108.1
N4 C10 C11 123.4(6)
N4 C10 H10 118.3
C11 C10 H10 118.3
N5 C15 C16 111.4(5)
N5 C15 H15A 109.3
C16 C15 H15A 109.3
N5 C15 H15B 109.3
C16 C15 H15B 109.3
H15A C15 H15B 108.0
C53 C52 C57 118.8(6)
C53 C52 C60 120.8(6)
C57 C52 C60 120.5(6)
C53 C54 C55 118.6(6)
C53 C54 C59 121.4(6)
C55 C54 C59 120.1(6)
C52 C53 C54 121.4(6)
C52 C53 H53 119.3
C54 C53 H53 119.3
C56 C55 C54 120.9(6)
C56 C55 H55 119.5
C54 C55 H55 119.5
C56 C57 C52 121.5(6)
C56 C57 H57 119.3
C52 C57 H57 119.3
C57 C56 C55 118.9(6)
C57 C56 C58 120.3(6)
C55 C56 C58 120.8(6)
C52 C60 H60A 109.5
C52 C60 H60B 109.5
H60A C60 H60B 109.5
C52 C60 H60C 109.5
H60A C60 H60C 109.5
H60B C60 H60C 109.5
C54 C59 H59A 109.5
C54 C59 H59B 109.5
H59A C59 H59B 109.5
C54 C59 H59C 109.5
H59A C59 H59C 109.5
H59B C59 H59C 109.5
C56 C58 H58A 109.5
C56 C58 H58B 109.5
H58A C58 H58B 109.5
C56 C58 H58C 109.5
H58A C58 H58C 109.5
H58B C58 H58C 109.5
C61 C62 C63 121.8(6)
C61 C62 H62 119.1
C63 C62 H62 119.1
C66 C61 C62 119.0(6)
C66 C61 C69 121.1(6)
C62 C61 C69 119.9(6)
C64 C63 C62 117.6(6)
C64 C63 C68 120.9(6)
C62 C63 C68 121.5(5)
C65 C64 C63 121.9(6)
C65 C64 H64 119.1
C63 C64 H64 119.1
C61 C66 C65 121.4(6)
C61 C66 H66 119.3
C65 C66 H66 119.3
C66 C65 C64 118.3(5)
C66 C65 C67 120.8(6)
C64 C65 C67 121.0(6)
C63 C68 H68A 109.5
C63 C68 H68B 109.5
H68A C68 H68B 109.5
C63 C68 H68C 109.5
H68A C68 H68C 109.5
H68B C68 H68C 109.5
C61 C69 H69A 109.5
C61 C69 H69B 109.5
H69A C69 H69B 109.5
C61 C69 H69C 109.5
H69A C69 H69C 109.5
H69B C69 H69C 109.5
C65 C67 H67A 109.5
C65 C67 H67B 109.5
H67A C67 H67B 109.5
C65 C67 H67C 109.5
H67A C67 H67C 109.5
H67B C67 H67C 109.5
C75 C70 C71 118.2(6)
C75 C70 C78 121.3(6)
C71 C70 C78 120.4(6)
C72 C71 C70 121.0(6)
C72 C71 H71 119.5
C70 C71 H71 119.5
C75 C74 C73 118.4(6)
C75 C74 C76 120.7(6)
C73 C74 C76 120.9(6)
C71 C72 C73 118.7(6)
C71 C72 C77 120.9(6)
C73 C72 C77 120.3(6)
C74 C75 C70 122.4(6)
C74 C75 H75 118.8
C70 C75 H75 118.8
C74 C73 C72 121.3(6)
C74 C73 H73 119.3
C72 C73 H73 119.3
C70 C78 H78A 109.5
C70 C78 H78B 109.5
H78A C78 H78B 109.5
C70 C78 H78C 109.5
H78A C78 H78C 109.5
H78B C78 H78C 109.5
C74 C76 H76A 109.5
C74 C76 H76B 109.5
H76A C76 H76B 109.5
C74 C76 H76C 109.5
H76A C76 H76C 109.5
H76B C76 H76C 109.5
C72 C77 H77A 109.5
C72 C77 H77B 109.5
H77A C77 H77B 109.5
C72 C77 H77C 109.5
H77A C77 H77C 109.5
H77B C77 H77C 109.5
C79 C80 C81 120.9(6)
C79 C80 H80 119.6
C81 C80 H80 119.6
C80 C79 C84 118.7(6)
C80 C79 C87 121.1(6)
C84 C79 C87 120.1(6)
C83 C84 C79 121.3(6)
C83 C84 H84 119.3
C79 C84 H84 119.3
C84 C83 C82 118.5(6)
C84 C83 C85 121.1(6)
C82 C83 C85 120.4(7)
C82 C81 C80 118.4(6)
C82 C81 C86 121.4(7)
C80 C81 C86 120.2(7)
C83 C82 C81 122.1(7)
C83 C82 H82 118.9
C81 C82 H82 118.9
C83 C85 H85A 109.5
C83 C85 H85B 109.5
H85A C85 H85B 109.5
C83 C85 H85C 109.5
H85A C85 H85C 109.5
H85B C85 H85C 109.5
C79 C87 H87A 109.5
C79 C87 H87B 109.5
H87A C87 H87B 109.5
C79 C87 H87C 109.5
H87A C87 H87C 109.5
H87B C87 H87C 109.5
C81 C86 H86A 109.5
C81 C86 H86B 109.5
H86A C86 H86B 109.5
C81 C86 H86C 109.5
H86A C86 H86C 109.5
H86B C86 H86C 109.5

loop_
_geom_bond_atom_site_label_1
_geom_bond_atom_site_label_2
_geom_bond_distance
N1 C21 1.264(6)
N1 C1 1.465(6)
N2 C3 1.275(7)
N2 C2 1.447(6)
N4 C10 1.272(6)
N4 C9 1.481(6)
N8 C36 1.274(7)
N8 C35 1.457(6)
N9 C46 1.266(6)
N9 C45 1.478(6)
N7 C24 1.256(6)
N7 C25 1.461(6)
N3 C7 1.259(7)
N3 C8 1.473(6)
N5 C14 1.264(6)
N5 C15 1.467(7)
N6 C17 1.271(6)
N6 C16 1.455(7)
C18 C51 1.380(7)
C18 C19 1.400(7)
C18 C17 1.482(7)
N43 C42 1.263(6)
N43 C44 1.477(6)
N33 C32 1.267(6)
N33 C34 1.467(6)
N27 C28 1.260(6)
N27 C26 1.467(6)
C23 C51 1.382(7)
C23 C22 1.391(7)
C23 C24 1.490(7)
C20 C22 1.387(7)
C20 C19 1.390(7)
C20 C21 1.476(7)
C30 C29 1.365(7)
C30 C31 1.406(7)
C30 H30 0.9500
C28 C29 1.480(7)
C28 H28 0.9500
C32 C31 1.465(7)
C32 H32 0.9500
C3 C4 1.477(8)
C3 H3 0.9500
C29 C50 1.390(7)
C40 C41 1.393(7)
C40 C31 1.397(7)
C40 H40 0.9500
C34 C35 1.526(7)
C34 H34A 0.9900
C34 H34B 0.9900
C38 C37 1.382(8)
C38 C13 1.401(7)
C38 H38 0.9500
C48 C4 1.369(8)
C48 C47 1.399(7)
C48 H48 0.9500
C41 C50 1.378(7)
C41 C42 1.476(7)
C4 C5 1.395(7)
C11 C39 1.378(7)
C11 C12 1.382(8)
C11 C10 1.467(7)
C37 C39 1.397(7)
C37 C36 1.459(7)
C26 C25 1.509(7)
C26 H26A 0.9900
C26 H26B 0.9900
C51 H51 0.9500
C21 H21 0.9500
C19 H19 0.9500
C50 H50 0.9500
C42 H42 0.9500
C12 C13 1.387(7)
C12 H12 0.9500
C2 C1 1.519(7)
C2 H2A 0.9900
C2 H2B 0.9900
C45 C44 1.503(6)
C45 H45A 0.9900
C45 H45B 0.9900
C5 C6 1.370(7)
C5 H5 0.9500
C44 H44A 0.9900
C44 H44B 0.9900
C36 H36 0.9500
C22 H22 0.9500
C49 C47 1.385(7)
C49 C6 1.389(7)
C49 H49 0.9500
C6 C7 1.483(7)
C39 H39 0.9500
C17 H17 0.9500
C13 C14 1.469(8)
C9 C8 1.511(7)
C9 H9A 0.9900
C9 H9B 0.9900
C24 H24 0.9500
C1 H1A 0.9900
C1 H1B 0.9900
C14 H14 0.9500
C47 C46 1.475(8)
C16 C15 1.497(7)
C16 H16A 0.9900
C16 H16B 0.9900
C35 H35A 0.9900
C35 H35B 0.9900
C46 H46 0.9500
C7 H7 0.9500
C8 H8A 0.9900
C8 H8B 0.9900
C25 H25A 0.9900
C25 H25B 0.9900
C10 H10 0.9500
C15 H15A 0.9900
C15 H15B 0.9900
C52 C53 1.376(8)
C52 C57 1.379(8)
C52 C60 1.517(8)
C54 C53 1.380(7)
C54 C55 1.392(8)
C54 C59 1.510(7)
C53 H53 0.9500
C55 C56 1.378(8)
C55 H55 0.9500
C57 C56 1.375(7)
C57 H57 0.9500
C56 C58 1.513(8)
C60 H60A 0.9800
C60 H60B 0.9800
C60 H60C 0.9800
C59 H59A 0.9800
C59 H59B 0.9800
C59 H59C 0.9800
C58 H58A 0.9800
C58 H58B 0.9800
C58 H58C 0.9800
C62 C61 1.376(7)
C62 C63 1.386(7)
C62 H62 0.9500
C61 C66 1.373(7)
C61 C69 1.502(8)
C63 C64 1.388(7)
C63 C68 1.515(7)
C64 C65 1.384(7)
C64 H64 0.9500
C66 C65 1.384(7)
C66 H66 0.9500
C65 C67 1.532(7)
C68 H68A 0.9800
C68 H68B 0.9800
C68 H68C 0.9800
C69 H69A 0.9800
C69 H69B 0.9800
C69 H69C 0.9800
C67 H67A 0.9800
C67 H67B 0.9800
C67 H67C 0.9800
C70 C75 1.373(8)
C70 C71 1.382(7)
C70 C78 1.509(8)
C71 C72 1.377(8)
C71 H71 0.9500
C74 C75 1.363(8)
C74 C73 1.374(7)
C74 C76 1.508(8)
C72 C73 1.380(8)
C72 C77 1.526(7)
C75 H75 0.9500
C73 H73 0.9500
C78 H78A 0.9800
C78 H78B 0.9800
C78 H78C 0.9800
C76 H76A 0.9800
C76 H76B 0.9800
C76 H76C 0.9800
C77 H77A 0.9800
C77 H77B 0.9800
C77 H77C 0.9800
C80 C79 1.383(8)
C80 C81 1.391(9)
C80 H80 0.9500
C79 C84 1.403(8)
C79 C87 1.512(8)
C84 C83 1.372(8)
C84 H84 0.9500
C83 C82 1.378(8)
C83 C85 1.515(8)
C81 C82 1.386(8)
C81 C86 1.516(8)
C82 H82 0.9500
C85 H85A 0.9800
C85 H85B 0.9800
C85 H85C 0.9800
C87 H87A 0.9800
C87 H87B 0.9800
C87 H87C 0.9800
C86 H86A 0.9800
C86 H86B 0.9800
C86 H86C 0.9800

loop_
_geom_torsion_atom_site_label_1
_geom_torsion_atom_site_label_2
_geom_torsion_atom_site_label_3
_geom_torsion_atom_site_label_4
_geom_torsion
C26 N27 C28 C29 177.1(4)
C34 N33 C32 C31 177.8(5)
C2 N2 C3 C4 177.9(4)
C31 C30 C29 C50 -2.7(8)
C31 C30 C29 C28 179.0(5)
N27 C28 C29 C30 -176.4(5)
N27 C28 C29 C50 5.4(8)
C32 N33 C34 C35 132.4(5)
C31 C40 C41 C50 -2.7(8)
C31 C40 C41 C42 178.3(5)
C47 C48 C4 C5 0.4(8)
C47 C48 C4 C3 -179.5(5)
N2 C3 C4 C48 168.6(5)
N2 C3 C4 C5 -11.3(8)
C13 C38 C37 C39 -0.8(8)
C13 C38 C37 C36 -179.6(5)
C28 N27 C26 C25 127.1(5)
C22 C23 C51 C18 0.9(9)
C24 C23 C51 C18 178.3(5)
C19 C18 C51 C23 -0.5(9)
C17 C18 C51 C23 -177.7(5)
C1 N1 C21 C20 179.2(5)
C22 C20 C21 N1 0.6(9)
C19 C20 C21 N1 -178.3(5)
C41 C40 C31 C30 -0.3(8)
C41 C40 C31 C32 -176.1(5)
C29 C30 C31 C40 3.0(8)
C29 C30 C31 C32 178.7(5)
N33 C32 C31 C40 174.2(5)
N33 C32 C31 C30 -1.4(9)
C22 C20 C19 C18 1.0(8)
C21 C20 C19 C18 179.9(5)
C51 C18 C19 C20 -0.5(8)
C17 C18 C19 C20 176.7(5)
C40 C41 C50 C29 3.0(8)
C42 C41 C50 C29 -178.0(5)
C30 C29 C50 C41 -0.3(8)
C28 C29 C50 C41 177.9(5)
C44 N43 C42 C41 179.6(5)
C50 C41 C42 N43 -177.7(5)
C40 C41 C42 N43 1.3(9)
C39 C11 C12 C13 2.3(9)
C10 C11 C12 C13 -177.2(5)
C3 N2 C2 C1 131.5(5)
C46 N9 C45 C44 133.8(5)
C48 C4 C5 C6 -0.7(8)
C3 C4 C5 C6 179.2(5)
C42 N43 C44 C45 122.4(5)
N9 C45 C44 N43 -71.0(6)
C35 N8 C36 C37 178.9(5)
C38 C37 C36 N8 -176.8(5)
C39 C37 C36 N8 4.4(9)
C19 C20 C22 C23 -0.6(8)
C21 C20 C22 C23 -179.5(5)
C51 C23 C22 C20 -0.4(8)
C24 C23 C22 C20 -177.8(5)
C4 C5 C6 C49 1.4(8)
C4 C5 C6 C7 -175.6(5)
C47 C49 C6 C5 -1.7(8)
C47 C49 C6 C7 175.2(5)
C12 C11 C39 C37 -0.7(8)
C10 C11 C39 C37 178.8(5)
C38 C37 C39 C11 -0.1(8)
C36 C37 C39 C11 178.7(5)
C16 N6 C17 C18 179.8(5)
C51 C18 C17 N6 177.1(6)
C19 C18 C17 N6 -0.1(9)
C11 C12 C13 C38 -3.1(8)
C11 C12 C13 C14 178.1(5)
C37 C38 C13 C12 2.3(8)
C37 C38 C13 C14 -178.9(5)
C10 N4 C9 C8 128.2(6)
C25 N7 C24 C23 179.3(5)
C51 C23 C24 N7 0.3(8)
C22 C23 C24 N7 177.7(5)
C21 N1 C1 C2 129.2(5)
N2 C2 C1 N1 -68.3(6)
C15 N5 C14 C13 177.6(5)
C12 C13 C14 N5 -177.5(5)
C38 C13 C14 N5 3.7(9)
C6 C49 C47 C48 1.4(8)
C6 C49 C47 C46 -178.9(5)
C4 C48 C47 C49 -0.8(8)
C4 C48 C47 C46 179.5(5)
C17 N6 C16 C15 130.1(6)
C36 N8 C35 C34 120.4(6)
N33 C34 C35 N8 -66.7(6)
C45 N9 C46 C47 177.4(5)
C49 C47 C46 N9 177.6(5)
C48 C47 C46 N9 -2.7(8)
C8 N3 C7 C6 -176.5(5)
C5 C6 C7 N3 168.7(6)
C49 C6 C7 N3 -8.2(9)
C7 N3 C8 C9 132.2(6)
N4 C9 C8 N3 -67.3(6)
C24 N7 C25 C26 130.3(5)
N27 C26 C25 N7 -70.8(6)
C9 N4 C10 C11 176.3(5)
C39 C11 C10 N4 -177.8(6)
C12 C11 C10 N4 1.7(9)
C14 N5 C15 C16 122.0(5)
N6 C16 C15 N5 -69.1(6)
C57 C52 C53 C54 0.0(9)
C60 C52 C53 C54 179.1(6)
C55 C54 C53 C52 0.2(9)
C59 C54 C53 C52 179.6(5)
C53 C54 C55 C56 -0.6(9)
C59 C54 C55 C56 179.9(5)
C53 C52 C57 C56 0.3(10)
C60 C52 C57 C56 -178.8(6)
C52 C57 C56 C55 -0.7(10)
C52 C57 C56 C58 -179.5(6)
C54 C55 C56 C57 0.9(9)
C54 C55 C56 C58 179.6(6)
C63 C62 C61 C66 1.0(9)
C63 C62 C61 C69 179.2(6)
C61 C62 C63 C64 -1.7(9)
C61 C62 C63 C68 -179.9(6)
C62 C63 C64 C65 1.7(9)
C68 C63 C64 C65 179.9(6)
C62 C61 C66 C65 -0.3(9)
C69 C61 C66 C65 -178.5(6)
C61 C66 C65 C64 0.3(9)
C61 C66 C65 C67 -179.7(6)
C63 C64 C65 C66 -1.0(9)
C63 C64 C65 C67 179.0(6)
C75 C70 C71 C72 -2.6(9)
C78 C70 C71 C72 -177.9(6)
C70 C71 C72 C73 1.9(9)
C70 C71 C72 C77 178.7(5)
C73 C74 C75 C70 -1.9(9)
C76 C74 C75 C70 179.9(6)
C71 C70 C75 C74 2.6(10)
C78 C70 C75 C74 177.8(6)
C75 C74 C73 C72 1.1(9)
C76 C74 C73 C72 179.3(6)
C71 C72 C73 C74 -1.1(9)
C77 C72 C73 C74 -178.0(5)
C81 C80 C79 C84 1.7(10)
C81 C80 C79 C87 179.3(7)
C80 C79 C84 C83 -0.7(10)
C87 C79 C84 C83 -178.4(7)
C79 C84 C83 C82 -0.1(10)
C79 C84 C83 C85 179.1(6)
C79 C80 C81 C82 -1.8(10)
C79 C80 C81 C86 178.7(6)
C84 C83 C82 C81 0.0(10)
C85 C83 C82 C81 -179.2(6)
C80 C81 C82 C83 0.9(10)
C86 C81 C82 C83 -179.6(6)
